data_2312572
loop_
_publ_author_name
'Pinto, Camila B.'
'Dos Santos, Leonardo H. R.'
'Rodrigues, Bernardo L.'

_publ_section_title
;
 Further evaluation of the shape of atomic Hirshfeld surfaces: M...H
 contacts and homoatomic bonds.
;
_journal_coeditor_code DG3057
_journal_issue 9
_journal_name_full 'Acta crystallographica. Section C, Structural chemistry'
_journal_paper_doi 10.1107/S2053229624007125
_journal_volume 80
_journal_year 2024
_chemical_formula_iupac '[Zn (C4 H3 O4)2 (H2 O1)4]'
_chemical_formula_moiety 'C8 H14 O12 Zn1'
_chemical_formula_sum 'C8 H14 O12 Zn'
_chemical_formula_weight 367.588
_chemical_name_systematic
;
Tetraaquabis(3-carboxypropionato)zinc(II)
;
_space_group_crystal_system triclinic
_space_group_IT_number 2
_space_group_name_Hall '-P 1'
_space_group_name_H-M_alt 'P -1'
_atom_sites_solution_primary dual
_audit_creation_method
;
Olex2 1.5
(compiled 2024.02.16 svn.r378c4104 for OlexSys, GUI svn.r6928)
;
_cell_angle_alpha 108.753(3)
_cell_angle_beta 104.626(3)
_cell_angle_gamma 93.202(3)
_cell_formula_units_Z 1
_cell_length_a 5.2307(2)
_cell_length_b 7.3259(3)
_cell_length_c 9.2246(3)
_cell_measurement_reflns_used 9149
_cell_measurement_temperature 298.15
_cell_measurement_theta_max 37.4500
_cell_measurement_theta_min 2.4980
_cell_volume 320.23(2)
_computing_cell_refinement
;
CrysAlis PRO (Rigaku OD, 2019)
;
_computing_data_collection
;
CrysAlis PRO (Rigaku OD, 2019)
;
_computing_data_reduction
;
CrysAlis PRO (Rigaku OD, 2019)
;
_computing_molecular_graphics
;
OLEX2 (Dolomanov <i>et al.</i>,  2009)
;
_computing_publication_material
;
OLEX2 (Dolomanov <i>et al.</i>,  2009)
;
_computing_structure_refinement
;
olex2.refine (Bourhis <i>et al.</i>,  2015)
;
_computing_structure_solution
;
SHELXT2018 (Sheldrick, 2015)
;
_diffrn_ambient_temperature 298.15
_diffrn_detector 'CCD plate'
_diffrn_detector_area_resol_mean 10.4186
_diffrn_measured_fraction_theta_full 1.0000
_diffrn_measured_fraction_theta_max 0.9726
_diffrn_measurement_device 'four-circle diffractometer'
_diffrn_measurement_device_type 'Rigaku Xcalibur Gemini ultra diffractometer with an Atlas detector'
_diffrn_measurement_method '\w scans'
_diffrn_radiation_monochromator graphite
_diffrn_radiation_probe x-ray
_diffrn_radiation_type 'Mo K\a'
_diffrn_radiation_wavelength 0.71073
_diffrn_reflns_av_R_equivalents 0.0337
_diffrn_reflns_av_unetI/netI 0.0193
_diffrn_reflns_limit_h_max 8
_diffrn_reflns_limit_h_min -8
_diffrn_reflns_limit_k_max 12
_diffrn_reflns_limit_k_min -12
_diffrn_reflns_limit_l_max 15
_diffrn_reflns_limit_l_min -15
_diffrn_reflns_number 17325
_diffrn_reflns_theta_full 25.2417
_diffrn_reflns_theta_max 37.68
_diffrn_reflns_theta_min 2.43
_diffrn_source 'fine-focus sealed X-ray tube'
_exptl_absorpt_coefficient_mu 1.984
_exptl_absorpt_correction_T_max 0.706
_exptl_absorpt_correction_T_min 0.394
_exptl_absorpt_correction_type gaussian
_exptl_absorpt_process_details
;
(CrysAlis PRO; Rigaku OD, 2019)
;
_exptl_crystal_colour colourless
_exptl_crystal_density_diffrn 1.906
_exptl_crystal_description prism
_exptl_crystal_F_000 188.514
_exptl_crystal_size_max 0.8
_exptl_crystal_size_mid 0.364
_exptl_crystal_size_min 0.288
_refine_diff_density_max 0.4461
_refine_diff_density_min -0.3655
_refine_ls_extinction_coef 0.628(11)
_refine_ls_extinction_expression Fc^*^=kFc[1+0.001xFc^2^\l^3^/sin(2\q)]^-1/4^
_refine_ls_goodness_of_fit_ref 1.2217
_refine_ls_hydrogen_treatment refall
_refine_ls_matrix_type full
_refine_ls_number_constraints 0
_refine_ls_number_parameters 161
_refine_ls_number_reflns 3302
_refine_ls_number_restraints 0
_refine_ls_restrained_S_all 1.2217
_refine_ls_R_factor_all 0.0205
_refine_ls_R_factor_gt 0.0190
_refine_ls_shift/su_max -0.0004
_refine_ls_shift/su_mean 0.0001
_refine_ls_structure_factor_coef Fsqd
_refine_ls_weighting_details 'w=1/[\s^2^(Fo^2^)+(0.0196P)^2^] where P=(Fo^2^+2Fc^2^)/3'
_refine_ls_weighting_scheme calc
_refine_ls_wR_factor_gt 0.0445
_refine_ls_wR_factor_ref 0.0454
_reflns_number_gt 3187
_reflns_number_total 3302
_reflns_threshold_expression I>=2u(I)
_cod_data_source_file dg3057sup1.cif
_cod_data_source_block MZn
_cod_original_formula_sum 'C8 H14 O12 Zn1'
_cod_database_code 2312572

loop_
_space_group_symop_id
_space_group_symop_operation_xyz
1 x,y,z
2 -x,-y,-z

loop_
_atom_site_type_symbol
_atom_site_label
_atom_site_fract_x
_atom_site_fract_y
_atom_site_fract_z
_atom_site_U_iso_or_equiv
_atom_site_adp_type
_atom_site_occupancy
Zn Zn1 0.5 0.5 0.0 0.02193(4) Uani 1.000000
O O6 0.18251(9) 0.63397(7) -0.09847(6) 0.02547(8) Uani 1.000000
H H6A 0.191(3) 0.7619(18) -0.0165(17) 0.049(4) Uani 1.000000
H H6B 0.001(2) 0.5620(18) -0.1302(17) 0.044(3) Uani 1.000000
O O5 0.74923(10) 0.75863(7) 0.07715(6) 0.02844(9) Uani 1.000000
H H5A 0.823(3) 0.8336(19) 0.1831(14) 0.062(4) Uani 1.000000
H H5B 0.728(3) 0.8482(17) 0.0199(17) 0.051(4) Uani 1.000000
O O1 0.35599(10) 0.55970(7) 0.20517(5) 0.02616(9) Uani 1.000000
O O3 0.84172(12) 0.95479(10) 0.66665(7) 0.04056(14) Uani 1.000000
O O2 0.70036(11) 0.77103(9) 0.38193(6) 0.03762(13) Uani 1.000000
O O4 0.69638(14) 0.97497(8) 0.87429(6) 0.03701(12) Uani 1.000000
C C1 0.47400(11) 0.67068(8) 0.34469(7) 0.02121(9) Uani 1.000000
C C2 0.33349(13) 0.67803(10) 0.46803(8) 0.02628(11) Uani 1.000000
H H2 0.134(2) 0.5830(19) 0.4135(14) 0.053(3) Uani 1.000000
C C4 0.66585(13) 0.90784(9) 0.72976(7) 0.02470(11) Uani 1.000000
C C3 0.41470(13) 0.77346(9) 0.62642(8) 0.02670(11) Uani 1.000000
H H3 0.276(3) 0.7561(19) 0.6945(14) 0.059(4) Uani 1.000000
H H3A 0.787(3) 0.874(2) 0.537(2) 0.041(4) Uani 1.000000

loop_
_atom_site_aniso_label
_atom_site_aniso_U_11
_atom_site_aniso_U_22
_atom_site_aniso_U_33
_atom_site_aniso_U_12
_atom_site_aniso_U_13
_atom_site_aniso_U_23
Zn1 0.02028(5) 0.02397(6) 0.02151(6) 0.00034(3) 0.00717(4) 0.00743(4)
O6 0.02276(19) 0.0283(2) 0.0247(2) 0.00369(16) 0.00706(17) 0.00817(17)
H6A 0.055(9) 0.034(7) 0.052(9) 0.017(6) 0.012(7) 0.005(6)
H6B 0.032(7) 0.038(7) 0.060(10) 0.001(6) 0.023(7) 0.008(7)
O5 0.0306(2) 0.0270(2) 0.0216(2) -0.00643(17) 0.00401(18) 0.00475(17)
H5A 0.103(13) 0.038(7) 0.023(7) 0.002(8) 0.010(7) -0.012(5)
H5B 0.062(9) 0.023(6) 0.053(9) -0.001(6) -0.005(7) 0.011(6)
O1 0.02479(19) 0.0316(2) 0.01728(19) -0.00177(16) 0.00703(16) 0.00237(15)
O3 0.0339(3) 0.0537(3) 0.0205(2) -0.0159(2) 0.0053(2) 0.0004(2)
O2 0.0295(2) 0.0535(3) 0.0202(2) -0.0138(2) 0.00978(19) 0.0013(2)
O4 0.0548(3) 0.0331(2) 0.0170(2) -0.0049(2) 0.0089(2) 0.00367(17)
C1 0.0206(2) 0.0251(2) 0.0161(2) 0.00071(18) 0.00613(18) 0.00444(17)
C2 0.0226(2) 0.0333(3) 0.0192(3) -0.0025(2) 0.0084(2) 0.0034(2)
H2 0.038(7) 0.071(9) 0.042(7) -0.012(6) 0.022(6) 0.003(6)
C4 0.0314(3) 0.0236(2) 0.0163(2) 0.0015(2) 0.0057(2) 0.00458(18)
C3 0.0280(3) 0.0311(3) 0.0193(3) -0.0006(2) 0.0107(2) 0.0043(2)
H3 0.069(9) 0.073(9) 0.033(7) -0.005(7) 0.033(7) 0.005(6)
H3A 0.039(8) 0.037(8) 0.037(11) -0.011(7) 0.010(8) 0.001(8)

loop_
_atom_type_symbol
_atom_type_scat_dispersion_source
_atom_type_scat_dispersion_real
_atom_type_scat_dispersion_imag
_atom_type_scat_source
C 'Brennan, Cowan, Rev. Sci. Instrum., 1992, 63, 850' 0.00313 0.00162 'NoSpherA2: Chem.Sci. 2021, DOI:10.1039/D0SC05526C'
H 'Brennan, Cowan, Rev. Sci. Instrum., 1992, 63, 850' 0.00000 0.00000 'NoSpherA2: Chem.Sci. 2021, DOI:10.1039/D0SC05526C'
O 'Brennan, Cowan, Rev. Sci. Instrum., 1992, 63, 850' 0.01085 0.00610 'NoSpherA2: Chem.Sci. 2021, DOI:10.1039/D0SC05526C'
Zn 'Brennan, Cowan, Rev. Sci. Instrum., 1992, 63, 850' 0.29151 1.43825 'NoSpherA2: Chem.Sci. 2021, DOI:10.1039/D0SC05526C'

loop_
_exptl_crystal_face_index_h
_exptl_crystal_face_index_k
_exptl_crystal_face_index_l
_exptl_crystal_face_perp_dist
2 1 10 0.2191
-5 1 11 0.2683
0 -9 -3 0.2823
2 9 -1 0.3465
-3 -9 3 0.2269
5 -8 -2 0.2851
5 7 -8 0.1448
-4 3 -9 0.2587
-5 5 -6 0.1788
-5 7 -3 0.2617
-5 -7 8 0.1434
5 -6 6 0.1663

loop_
_geom_angle_atom_site_label_1
_geom_angle_atom_site_label_2
_geom_angle_atom_site_label_3
_geom_angle_site_symmetry_1
_geom_angle_site_symmetry_3
_geom_angle
_geom_angle_publ_flag
O6 Zn1 O6 2_665 . 180.0 ?
O5 Zn1 O6 2_665 . 91.03(2) ?
O5 Zn1 O6 . . 88.97(2) ?
O5 Zn1 O6 . 2_665 91.03(2) ?
O5 Zn1 O6 2_665 2_665 88.97(2) ?
O5 Zn1 O5 2_665 . 180.0 ?
O1 Zn1 O6 2_665 2_665 87.552(19) ?
O1 Zn1 O6 . . 87.552(19) ?
O1 Zn1 O6 2_665 . 92.448(19) ?
O1 Zn1 O6 . 2_665 92.448(19) ?
O1 Zn1 O5 . 2_665 83.44(2) ?
O1 Zn1 O5 2_665 . 83.44(2) ?
O1 Zn1 O5 2_665 2_665 96.56(2) ?
O1 Zn1 O5 . . 96.56(2) ?
O1 Zn1 O1 2_665 . 180.0 ?
H6A O6 Zn1 . . 106.7(8) ?
H6B O6 Zn1 . . 116.2(8) ?
H6B O6 H6A . . 108.5(11) ?
H5A O5 Zn1 . 2_665 123.8(10) ?
H5B O5 Zn1 . 2_665 122.4(8) ?
H5B O5 H5A . . 106.0(11) ?
C1 O1 Zn1 . . 127.25(4) ?
H3A O3 C4 . . 111.6(7) ?
H3A O2 C1 . . 112.0(6) ?
O2 C1 O1 . . 122.90(6) ?
C2 C1 O1 . . 116.30(5) ?
C2 C1 O2 . . 120.79(6) ?
H2 C2 C1 . . 111.1(6) ?
C3 C2 C1 . . 129.88(6) ?
C3 C2 H2 . . 119.0(6) ?
O4 C4 O3 . . 121.58(6) ?
C3 C4 O3 . . 120.14(6) ?
C3 C4 O4 . . 118.26(6) ?
C4 C3 C2 . . 130.55(6) ?
H3 C3 C2 . . 117.1(7) ?
H3 C3 C4 . . 112.4(7) ?
O2 H3A O3 . . 174.8(12) ?

loop_
_geom_bond_atom_site_label_1
_geom_bond_atom_site_label_2
_geom_bond_site_symmetry_2
_geom_bond_distance
_geom_bond_publ_flag
Zn1 O6 2_665 2.1307(5) ?
Zn1 O6 . 2.1307(5) ?
Zn1 O5 . 2.0456(5) ?
Zn1 O5 2_665 2.0456(5) ?
Zn1 O1 . 2.1366(5) ?
Zn1 O1 2_665 2.1366(5) ?
O6 H6A . 0.986(12) ?
O6 H6B . 0.983(12) ?
O5 H5A . 0.920(11) ?
O5 H5B . 0.961(13) ?
O1 C1 . 1.2524(7) ?
O3 C4 . 1.2913(9) ?
O3 H3A . 1.103(16) ?
O2 C1 . 1.2630(8) ?
O2 H3A . 1.327(16) ?
O4 C4 . 1.2277(8) ?
C1 C2 . 1.4916(9) ?
C2 H2 . 1.120(11) ?
C2 C3 . 1.3419(9) ?
C4 C3 . 1.4911(9) ?
C3 H3 . 1.098(12) ?

loop_
_geom_torsion_atom_site_label_1
_geom_torsion_atom_site_label_2
_geom_torsion_atom_site_label_3
_geom_torsion_atom_site_label_4
_geom_torsion_site_symmetry_1
_geom_torsion_site_symmetry_2
_geom_torsion_site_symmetry_3
_geom_torsion_site_symmetry_4
_geom_torsion
_geom_torsion_publ_flag
Zn1 O1 C1 O2 . . . . 2.60(6) ?
Zn1 O1 C1 O2 2_665 . . . 2.60(6) ?
Zn1 O1 C1 C2 2_665 . . . -176.87(5) ?
Zn1 O1 C1 C2 . . . . -176.87(5) ?
O1 C1 C2 C3 . . . . 176.00(6) ?
O3 C4 C3 C2 . . . . 3.12(9) ?
O2 C1 C2 C3 . . . . -3.48(8) ?
O4 C4 C3 C2 . . . . -178.57(6) ?
C1 C2 C3 C4 . . . . 2.38(10) ?

_cod_database_fobs_code 2312572
